data_2241772
loop_
_publ_author_name
'Abda, Heithem'
'Ezzayani, Khaireddine'
'Aouadi, Kaiss'
'Guerfel, Taha'
'Vidal, Sebastien'
'Msaddek, Moncef'

_publ_section_title
;
 Crystal structure of
 2-isopropyl-5,7'-dimethyl-1',3',3a',6',8a',8b'-hexahydrospiro[cyclohexane-1,6'-furo[3,4-<i>d</i>]imidazo[1,5-<i>b</i>]isoxazol]-8'(7'<i>H</i>)-one
;
_journal_coeditor_code ZS2363
_journal_issue 8
_journal_name_full 'Acta Crystallographica Section E'
_journal_page_first 1150
_journal_page_last 1152
_journal_paper_doi 10.1107/S2056989016010641
_journal_volume 72
_journal_year 2016
_chemical_formula_iupac 'C17 H28 N2 O3'
_chemical_formula_moiety 'C17 H28 N2 O3'
_chemical_formula_sum 'C17 H28 N2 O3'
_chemical_formula_weight 308.42
_space_group_IT_number 19
_symmetry_cell_setting orthorhombic
_symmetry_space_group_name_Hall 'P 2ac 2ab'
_symmetry_space_group_name_H-M 'P 21 21 21'
_atom_sites_solution_hydrogens difmap
_atom_sites_solution_primary direct
_cell_angle_alpha 90
_cell_angle_beta 90
_cell_angle_gamma 90
_cell_formula_units_Z 4
_cell_length_a 7.7474(6)
_cell_length_b 11.1404(8)
_cell_length_c 19.208(2)
_cell_measurement_reflns_used 5548
_cell_measurement_temperature 150
_cell_measurement_theta_max 66.6890
_cell_measurement_theta_min 4.5360
_cell_volume 1657.8(2)
_computing_cell_refinement
;
CrysAlis PRO (Agilent, 2013)
;
_computing_data_collection
;
CrysAlis PRO (Agilent, 2013)
;
_computing_data_reduction
;
CrysAlis PRO (Agilent, 2013)
;
_computing_molecular_graphics
;
CAMERON (Watkin <i>et al.</i>, 1996)
;
_computing_publication_material
;
CRYSTALS (Betteridge <i>et al.</i>, 2003)
;
_computing_structure_refinement
;
CRYSTALS (Betteridge <i>et al.</i>, 2003)
;
_computing_structure_solution
;
SIR97 (Altomare <i>et al.</i>, 1999)
;
_diffrn_ambient_temperature 150
_diffrn_detector_area_resol_mean 10.4678
_diffrn_measured_fraction_theta_full 0.998
_diffrn_measured_fraction_theta_max 0.998
_diffrn_measurement_device_type 'Oxford Diffraction Xcalibur (Atlas, Gemini Ultra)'
_diffrn_measurement_method '\w scans'
_diffrn_radiation_monochromator mirror
_diffrn_radiation_source 'Enhance Ultra (Cu) X-ray source'
_diffrn_radiation_type 'Cu K\a'
_diffrn_radiation_wavelength 1.5418
_diffrn_reflns_av_R_equivalents 0.059
_diffrn_reflns_limit_h_max 8
_diffrn_reflns_limit_h_min -9
_diffrn_reflns_limit_k_max 12
_diffrn_reflns_limit_k_min -13
_diffrn_reflns_limit_l_max 21
_diffrn_reflns_limit_l_min -22
_diffrn_reflns_number 10374
_diffrn_reflns_theta_full 66.778
_diffrn_reflns_theta_max 66.778
_diffrn_reflns_theta_min 11
_diffrn_standards_number 0
_exptl_absorpt_coefficient_mu 0.677
_exptl_absorpt_correction_T_max 0.866
_exptl_absorpt_correction_T_min 0.782
_exptl_absorpt_correction_type analytical
_exptl_absorpt_process_details
;
[CrysAlis PRO (Agilent, 2013) based on expressions derived by Clark &
Reid
(1995); changes in illuminated volume were kept to a minimum, and were
taken
into account (G\"orbitz, 1999)]
;
_exptl_crystal_colour colorless
_exptl_crystal_density_diffrn 1.236
_exptl_crystal_density_method 'not measured'
_exptl_crystal_description block
_exptl_crystal_F_000 672
_exptl_crystal_size_max 0.493
_exptl_crystal_size_mid 0.428
_exptl_crystal_size_min 0.252
_refine_diff_density_max 0.16
_refine_diff_density_min -0.17
_refine_ls_abs_structure_details
;
Flack (1983), 1261 Friedel pairs
;
_refine_ls_abs_structure_Flack 0.6(3)
_refine_ls_extinction_coef 74(4)
_refine_ls_extinction_method
;
Larson (1970), Equation 22
;
_refine_ls_goodness_of_fit_ref 1.0287
_refine_ls_hydrogen_treatment constr
_refine_ls_matrix_type full
_refine_ls_number_parameters 201
_refine_ls_number_reflns 2866
_refine_ls_number_restraints 0
_refine_ls_R_factor_all 0.0460
_refine_ls_R_factor_gt 0.0423
_refine_ls_shift/su_max 0.0002
_refine_ls_shift/su_mean 0.0000
_refine_ls_structure_factor_coef Fsqd
_refine_ls_weighting_details
;
Method, part 1, Chebychev polynomial, (Watkin, 1994: Prince,
1982)
[weight] = 1.0/[A~0~*T~0~(x)+A~1~*T~1~(x) ... +A~n-1~]*T~n-1~(x)]
where A~i~ are the Chebychev coefficients listed below and x= Fcalc/Fmax
Method = Robust Weighting (Prince, 1982)
W = [weight] * [1-(deltaF/6*sigmaF)^2^]^2^
A~i~ are:  0.124E+04 0.195E+04 0.105E+04 304.
;
_refine_ls_weighting_scheme calc
_refine_ls_wR_factor_all 0.0957
_refine_ls_wR_factor_gt 0.0887
_refine_ls_wR_factor_ref 0.0957
_reflns_number_gt 2680
_reflns_number_total 2879
_reflns_threshold_expression I>2.0\s(I)
_cod_data_source_file zs2363sup1.cif
_cod_data_source_block I
_cod_original_sg_symbol_H-M 'P 21 21 21 '
_cod_database_code 2241772

loop_
_symmetry_equiv_pos_site_id
_symmetry_equiv_pos_as_xyz
1 x,y,z
2 1/2-x,-y,1/2+z
3 1/2+x,1/2-y,-z
4 -x,1/2+y,1/2-z

loop_
_atom_site_type_symbol
_atom_site_label
_atom_site_fract_x
_atom_site_fract_y
_atom_site_fract_z
_atom_site_U_iso_or_equiv
_atom_site_adp_type
_atom_site_occupancy
O O1 0.3924(2) 0.46528(13) 0.43226(8) 0.0295 Uani 1.0000
N N2 0.2276(2) 0.48439(15) 0.39468(9) 0.0248 Uani 1.0000
C C3 0.2216(3) 0.39172(18) 0.33856(11) 0.0253 Uani 1.0000
N N4 0.3084(3) 0.44977(16) 0.27929(9) 0.0257 Uani 1.0000
C C5 0.3388(3) 0.3911(2) 0.21315(11) 0.0309 Uani 1.0000
H H51 0.3934 0.4467 0.1812 0.0471 Uiso 1.0000
H H53 0.2321 0.3682 0.1919 0.0466 Uiso 1.0000
H H52 0.4129 0.3213 0.2193 0.0470 Uiso 1.0000
C C6 0.3369(3) 0.56800(19) 0.28913(11) 0.0269 Uani 1.0000
C C7 0.2626(3) 0.60075(18) 0.35923(11) 0.0257 Uani 1.0000
C C8 0.3798(3) 0.67280(19) 0.40726(12) 0.0279 Uani 1.0000
C C9 0.4274(3) 0.5792(2) 0.46276(11) 0.0271 Uani 1.0000
C C10 0.3137(4) 0.6110(2) 0.52465(12) 0.0372 Uani 1.0000
O O11 0.1969(2) 0.70248(16) 0.50158(9) 0.0397 Uani 1.0000
C C12 0.2873(3) 0.7679(2) 0.44941(13) 0.0352 Uani 1.0000
H H122 0.2094 0.8163 0.4202 0.0417 Uiso 1.0000
H H121 0.3689 0.8236 0.4714 0.0416 Uiso 1.0000
H H102 0.2495 0.5396 0.5410 0.0447 Uiso 1.0000
H H101 0.3821 0.6433 0.5635 0.0448 Uiso 1.0000
H H91 0.5499 0.5839 0.4753 0.0337 Uiso 1.0000
H H81 0.4758 0.7027 0.3812 0.0341 Uiso 1.0000
H H71 0.1551 0.6415 0.3518 0.0307 Uiso 1.0000
O O13 0.4052(2) 0.63710(15) 0.24780(8) 0.0357 Uani 1.0000
C C14 0.0307(3) 0.3616(2) 0.32135(11) 0.0274 Uani 1.0000
C C15 -0.0806(3) 0.4686(2) 0.29604(12) 0.0310 Uani 1.0000
C C16 -0.2129(4) 0.4250(3) 0.24307(14) 0.0435 Uani 1.0000
H H162 -0.2845 0.4937 0.2288 0.0654 Uiso 1.0000
H H163 -0.1594 0.3903 0.2017 0.0653 Uiso 1.0000
H H161 -0.2850 0.3629 0.2652 0.0658 Uiso 1.0000
C C17 -0.1731(4) 0.5369(2) 0.35403(14) 0.0406 Uani 1.0000
H H171 -0.2186 0.6122 0.3336 0.0606 Uiso 1.0000
H H173 -0.2672 0.4908 0.3721 0.0604 Uiso 1.0000
H H172 -0.0979 0.5542 0.3931 0.0602 Uiso 1.0000
H H151 -0.0031 0.5263 0.2711 0.0372 Uiso 1.0000
C C18 -0.0536(3) 0.2924(2) 0.38122(13) 0.0346 Uani 1.0000
C C19 0.0460(4) 0.1795(2) 0.40142(14) 0.0379 Uani 1.0000
C C20 0.2339(3) 0.2100(2) 0.41916(12) 0.0327 Uani 1.0000
C C21 0.3154(3) 0.27553(19) 0.35817(12) 0.0288 Uani 1.0000
H H211 0.3096 0.2212 0.3171 0.0339 Uiso 1.0000
H H212 0.4342 0.2949 0.3684 0.0350 Uiso 1.0000
C C22 0.3387(4) 0.0976(2) 0.43654(13) 0.0429 Uani 1.0000
H H222 0.4583 0.1173 0.4469 0.0645 Uiso 1.0000
H H221 0.3358 0.0416 0.3963 0.0629 Uiso 1.0000
H H223 0.2912 0.0549 0.4787 0.0629 Uiso 1.0000
H H201 0.2358 0.2644 0.4599 0.0385 Uiso 1.0000
H H192 0.0469 0.1237 0.3607 0.0463 Uiso 1.0000
H H191 -0.0113 0.1390 0.4418 0.0451 Uiso 1.0000
H H182 -0.1724 0.2721 0.3658 0.0423 Uiso 1.0000
H H181 -0.0606 0.3469 0.4217 0.0410 Uiso 1.0000
H H141 0.0390 0.3055 0.2810 0.0325 Uiso 1.0000

loop_
_atom_site_aniso_label
_atom_site_aniso_U_11
_atom_site_aniso_U_22
_atom_site_aniso_U_33
_atom_site_aniso_U_12
_atom_site_aniso_U_13
_atom_site_aniso_U_23
O1 0.0344(8) 0.0232(7) 0.0308(8) 0.0026(7) -0.0085(7) -0.0014(6)
N2 0.0304(10) 0.0202(9) 0.0239(9) 0.0002(8) -0.0028(8) 0.0005(7)
C3 0.0324(12) 0.0197(10) 0.0237(10) 0.0008(9) 0.0029(9) -0.0011(9)
N4 0.0317(9) 0.0218(9) 0.0236(9) -0.0001(8) 0.0035(8) -0.0015(7)
C5 0.0377(12) 0.0307(11) 0.0242(11) -0.0039(10) 0.0039(9) -0.0034(9)
C6 0.0290(11) 0.0233(10) 0.0284(11) -0.0006(9) -0.0018(9) 0.0016(9)
C7 0.0302(11) 0.0206(11) 0.0262(10) 0.0023(10) 0.0024(9) 0.0014(8)
C8 0.0324(12) 0.0204(10) 0.0307(12) -0.0016(9) 0.0028(10) -0.0014(9)
C9 0.0313(11) 0.0233(10) 0.0267(10) 0.0000(9) -0.0042(9) -0.0040(9)
C10 0.0453(14) 0.0361(13) 0.0302(12) -0.0014(12) -0.0002(11) -0.0035(10)
O11 0.0392(10) 0.0387(9) 0.0413(9) 0.0061(8) 0.0076(8) -0.0078(8)
C12 0.0421(15) 0.0257(11) 0.0377(13) 0.0022(11) -0.0016(11) -0.0076(10)
O13 0.0489(10) 0.0280(8) 0.0303(8) -0.0062(8) 0.0057(8) 0.0044(6)
C14 0.0329(11) 0.0228(11) 0.0265(11) -0.0031(9) 0.0021(9) -0.0005(9)
C15 0.0295(11) 0.0298(12) 0.0335(12) -0.0022(10) -0.0007(10) 0.0024(9)
C16 0.0430(14) 0.0423(14) 0.0453(14) -0.0056(13) -0.0109(13) 0.0027(12)
C17 0.0370(13) 0.0368(13) 0.0481(15) 0.0038(12) 0.0041(12) -0.0022(11)
C18 0.0371(13) 0.0322(13) 0.0344(12) -0.0047(11) 0.0039(11) 0.0025(10)
C19 0.0533(16) 0.0238(12) 0.0365(13) -0.0085(11) 0.0037(12) 0.0039(10)
C20 0.0495(15) 0.0209(11) 0.0278(11) -0.0015(11) -0.0011(11) -0.0001(9)
C21 0.0360(12) 0.0211(11) 0.0292(11) 0.0013(10) 0.0009(10) -0.0008(9)
C22 0.0680(19) 0.0239(12) 0.0369(13) 0.0025(12) -0.0068(13) 0.0040(10)

loop_
_atom_type_symbol
_atom_type_scat_Cromer_Mann_a1
_atom_type_scat_Cromer_Mann_a2
_atom_type_scat_Cromer_Mann_a3
_atom_type_scat_Cromer_Mann_a4
_atom_type_scat_Cromer_Mann_b1
_atom_type_scat_Cromer_Mann_b2
_atom_type_scat_Cromer_Mann_b3
_atom_type_scat_Cromer_Mann_b4
_atom_type_scat_Cromer_Mann_c
_atom_type_scat_dispersion_real
_atom_type_scat_dispersion_imag
_atom_type_scat_source
C 2.3100 1.0200 1.5886 0.8650 20.8439 10.2075 0.5687 51.6512 0.2156 0.0181 0.0091 'International Tables Vol C 4.2.6.8 and 6.1.1.4'
H 0.4930 0.3229 0.1402 0.0408 10.5109 26.1257 3.1424 57.7998 0.0030 0.0000 0.0000 'International Tables Vol C 4.2.6.8 and 6.1.1.4'
N 12.2126 3.1322 2.0125 1.1663 0.0057 9.8933 28.9975 0.5826 -11.5290 0.0311 0.0180 'International Tables Vol C 4.2.6.8 and 6.1.1.4'
O 3.0485 2.2868 1.5463 0.8670 13.2771 5.7011 0.3239 32.9089 0.2508 0.0492 0.0322 'International Tables Vol C 4.2.6.8 and 6.1.1.4'

loop_
_geom_angle_atom_site_label_1
_geom_angle_atom_site_label_2
_geom_angle_atom_site_label_3
_geom_angle
_geom_angle_publ_flag
N2 O1 C9 103.68(14) no
O1 N2 C3 106.18(15) no
O1 N2 C7 100.99(15) no
C3 N2 C7 106.11(15) no
N2 C3 N4 103.92(16) no
N2 C3 C14 109.41(17) no
N4 C3 C14 111.43(18) no
N2 C3 C21 113.10(17) no
N4 C3 C21 110.18(18) no
C14 C3 C21 108.77(18) no
C3 N4 C5 123.70(17) no
C3 N4 C6 113.29(17) no
C5 N4 C6 122.47(19) no
N4 C5 H51 109.8 no
N4 C5 H53 110.8 no
H51 C5 H53 106.1 no
N4 C5 H52 110.4 no
H51 C5 H52 109.2 no
H53 C5 H52 110.4 no
N4 C6 C7 107.39(18) no
N4 C6 O13 126.4(2) no
C7 C6 O13 126.2(2) no
C6 C7 N2 105.48(16) no
C6 C7 C8 116.15(19) no
N2 C7 C8 106.89(17) no
C6 C7 H71 108.3 no
N2 C7 H71 108.7 no
C8 C7 H71 111.0 no
C7 C8 C9 101.88(16) no
C7 C8 C12 114.2(2) no
C9 C8 C12 102.57(18) no
C7 C8 H81 109.3 no
C9 C8 H81 114.4 no
C12 C8 H81 113.9 no
C8 C9 O1 105.88(16) no
C8 C9 C10 104.18(18) no
O1 C9 C10 114.75(19) no
C8 C9 H91 111.5 no
O1 C9 H91 109.5 no
C10 C9 H91 110.8 no
C9 C10 O11 106.84(18) no
C9 C10 H102 110.7 no
O11 C10 H102 110.6 no
C9 C10 H101 111.5 no
O11 C10 H101 108.3 no
H102 C10 H101 108.9 no
C10 O11 C12 105.74(19) no
C8 C12 O11 104.57(19) no
C8 C12 H122 111.7 no
O11 C12 H122 112.4 no
C8 C12 H121 111.6 no
O11 C12 H121 109.7 no
H122 C12 H121 107.0 no
C3 C14 C15 115.54(18) no
C3 C14 C18 110.82(19) no
C15 C14 C18 112.69(19) no
C3 C14 H141 103.9 no
C15 C14 H141 105.9 no
C18 C14 H141 107.2 no
C14 C15 C16 109.79(19) no
C14 C15 C17 114.5(2) no
C16 C15 C17 109.3(2) no
C14 C15 H151 108.1 no
C16 C15 H151 106.8 no
C17 C15 H151 108.1 no
C15 C16 H162 108.5 no
C15 C16 H163 112.6 no
H162 C16 H163 108.7 no
C15 C16 H161 108.4 no
H162 C16 H161 110.3 no
H163 C16 H161 108.3 no
C15 C17 H171 107.4 no
C15 C17 H173 110.8 no
H171 C17 H173 109.1 no
C15 C17 H172 112.4 no
H171 C17 H172 110.5 no
H173 C17 H172 106.5 no
C14 C18 C19 113.0(2) no
C14 C18 H182 106.7 no
C19 C18 H182 110.9 no
C14 C18 H181 107.8 no
C19 C18 H181 109.5 no
H182 C18 H181 108.9 no
C18 C19 C20 110.74(19) no
C18 C19 H192 108.4 no
C20 C19 H192 107.8 no
C18 C19 H191 110.1 no
C20 C19 H191 110.4 no
H192 C19 H191 109.2 no
C19 C20 C21 109.3(2) no
C19 C20 C22 111.8(2) no
C21 C20 C22 110.0(2) no
C19 C20 H201 109.0 no
C21 C20 H201 108.1 no
C22 C20 H201 108.7 no
C3 C21 C20 113.52(19) no
C3 C21 H211 107.3 no
C20 C21 H211 107.5 no
C3 C21 H212 108.2 no
C20 C21 H212 110.3 no
H211 C21 H212 109.9 no
C20 C22 H222 111.5 no
C20 C22 H221 109.4 no
H222 C22 H221 108.8 no
C20 C22 H223 111.6 no
H222 C22 H223 106.8 no
H221 C22 H223 108.7 no

loop_
_geom_bond_atom_site_label_1
_geom_bond_atom_site_label_2
_geom_bond_distance
_geom_bond_publ_flag
O1 N2 1.482(2) no
O1 C9 1.424(3) no
N2 C3 1.493(3) no
N2 C7 1.489(3) no
C3 N4 1.472(3) no
C3 C14 1.552(3) no
C3 C21 1.531(3) no
N4 C5 1.448(3) no
N4 C6 1.349(3) no
C5 H51 0.969 no
C5 H53 0.956 no
C5 H52 0.974 no
C6 C7 1.509(3) no
C6 O13 1.226(3) no
C7 C8 1.523(3) no
C7 H71 0.959 no
C8 C9 1.536(3) no
C8 C12 1.513(3) no
C8 H81 0.957 no
C9 C10 1.521(3) no
C9 H91 0.980 no
C10 O11 1.433(3) no
C10 H102 0.989 no
C10 H101 0.983 no
O11 C12 1.423(3) no
C12 H122 0.985 no
C12 H121 0.981 no
C14 C15 1.550(3) no
C14 C18 1.531(3) no
C14 H141 0.997 no
C15 C16 1.524(3) no
C15 C17 1.527(3) no
C15 H151 1.001 no
C16 H162 0.983 no
C16 H163 0.977 no
C16 H161 0.986 no
C17 H171 0.991 no
C17 H173 0.957 no
C17 H172 0.970 no
C18 C19 1.526(4) no
C18 H182 0.992 no
C18 H181 0.988 no
C19 C20 1.533(4) no
C19 H192 0.999 no
C19 H191 1.001 no
C20 C21 1.518(3) no
C20 C22 1.529(3) no
C20 H201 0.990 no
C21 H211 0.996 no
C21 H212 0.966 no
C22 H222 0.972 no
C22 H221 0.995 no
C22 H223 1.009 no

loop_
_geom_hbond_atom_site_label_D
_geom_hbond_atom_site_label_H
_geom_hbond_atom_site_label_A
_geom_hbond_site_symmetry_A
_geom_hbond_distance_DH
_geom_hbond_distance_HA
_geom_hbond_distance_DA
_geom_hbond_angle_DHA
_geom_hbond_publ_flag
C5 H52 O13 4_645 0.97 2.57 3.536(3) 172 yes

loop_
_geom_torsion_atom_site_label_1
_geom_torsion_atom_site_label_2
_geom_torsion_atom_site_label_3
_geom_torsion_atom_site_label_4
_geom_torsion
_geom_torsion_publ_flag
C9 O1 N2 C3 156.12(16) no
C9 O1 N2 C7 45.58(18) no
N2 O1 C9 C8 -40.8(2) no
N2 O1 C9 C10 73.5(2) no
C12 O11 C10 C9 -30.4(2) no
C10 O11 C12 C8 41.4(2) no
O1 N2 C3 N4 -88.72(18) no
O1 N2 C3 C14 152.15(15) no
O1 N2 C3 C21 30.7(2) no
C7 N2 C3 N4 18.2(2) no
C7 N2 C3 C14 -100.94(18) no
C7 N2 C3 C21 137.64(18) no
O1 N2 C7 C6 91.23(18) no
O1 N2 C7 C8 -32.94(19) no
C3 N2 C7 C6 -19.4(2) no
C3 N2 C7 C8 -143.56(17) no
C5 N4 C3 N2 177.7(2) no
C5 N4 C3 C14 -64.6(3) no
C5 N4 C3 C21 56.2(3) no
C6 N4 C3 N2 -10.6(3) no
C6 N4 C3 C14 107.2(2) no
C6 N4 C3 C21 -132.0(2) no
C3 N4 C6 O13 -179.3(2) no
C3 N4 C6 C7 -1.6(3) no
C5 N4 C6 O13 -7.4(4) no
C5 N4 C6 C7 170.3(2) no
N2 C3 C14 C15 59.5(2) no
N2 C3 C14 C18 -70.2(2) no
N4 C3 C14 C15 -54.8(2) no
N4 C3 C14 C18 175.48(17) no
C21 C3 C14 C15 -176.47(18) no
C21 C3 C14 C18 53.8(2) no
N2 C3 C21 C20 64.1(2) no
N4 C3 C21 C20 179.91(18) no
C14 C3 C21 C20 -57.7(2) no
O13 C6 C7 N2 -169.1(2) no
O13 C6 C7 C8 -51.0(3) no
N4 C6 C7 N2 13.2(2) no
N4 C6 C7 C8 131.3(2) no
N2 C7 C8 C9 9.3(2) no
N2 C7 C8 C12 -100.5(2) no
C6 C7 C8 C9 -108.1(2) no
C6 C7 C8 C12 142.1(2) no
C7 C8 C9 O1 19.2(2) no
C7 C8 C9 C10 -102.2(2) no
C12 C8 C9 O1 137.68(18) no
C12 C8 C9 C10 16.3(2) no
C7 C8 C12 O11 74.2(2) no
C9 C8 C12 O11 -35.1(2) no
O1 C9 C10 O11 -107.8(2) no
C8 C9 C10 O11 7.6(2) no
C3 C14 C15 C16 146.3(2) no
C3 C14 C15 C17 -90.4(2) no
C18 C14 C15 C16 -84.9(2) no
C18 C14 C15 C17 38.4(3) no
C3 C14 C18 C19 -54.8(3) no
C15 C14 C18 C19 174.06(19) no
C14 C18 C19 C20 55.5(3) no
C18 C19 C20 C21 -55.6(3) no
C18 C19 C20 C22 -177.5(2) no
C19 C20 C21 C3 58.7(2) no
C22 C20 C21 C3 -178.24(19) no

_cod_database_fobs_code 2241772
